data_1554425
loop_
_publ_author_name
'Cao, Zhong-Yan'
'Wang, Wenmin'
'Liao, Kui'
'Wang, Xiaoming'
'Zhou, Jian'
'Ma, Jing'

_publ_section_title
;
 Catalytic enantioselective synthesis of cyclopropanes featuring vicinal
 all-carbon quaternary stereocenters with a CH2F group; study of the
 influence of C--F&#x22EF;H--N interactions on reactivity
;
_journal_issue 20
_journal_name_full 'Organic Chemistry Frontiers'
_journal_page_first 2960
_journal_paper_doi 10.1039/C8QO00842F
_journal_volume 5
_journal_year 2018
_chemical_absolute_configuration ad
_chemical_formula_sum 'C18 H16 Br F O2'
_chemical_formula_weight 363.22
_space_group_IT_number 1
_space_group_name_Hall 'P 1'
_space_group_name_H-M_alt 'P 1'
_symmetry_cell_setting triclinic
_symmetry_space_group_name_H-M 'P 1'
_atom_sites_solution_hydrogens geom
_atom_sites_solution_primary direct
_atom_sites_solution_secondary difmap
_audit_creation_method SHELXL-97
_audit_update_record
;
2018-03-24 deposited with the CCDC.
2018-09-13 downloaded from the CCDC.
;
_cell_angle_alpha 87.391(3)
_cell_angle_beta 81.591(2)
_cell_angle_gamma 78.532(3)
_cell_formula_units_Z 2
_cell_length_a 6.6841(6)
_cell_length_b 8.7074(8)
_cell_length_c 14.4482(13)
_cell_measurement_temperature 296(2)
_cell_volume 815.14(13)
_computing_structure_refinement 'SHELXL-97 (Sheldrick, 2008)'
_computing_structure_solution 'SHELXS-97 (Sheldrick, 2008)'
_diffrn_ambient_temperature 296(2)
_diffrn_measured_fraction_theta_full 0.992
_diffrn_measured_fraction_theta_max 0.992
_diffrn_radiation_monochromator graphite
_diffrn_radiation_source 'fine-focus sealed tube'
_diffrn_radiation_type MoK\a
_diffrn_radiation_wavelength 0.71073
_diffrn_reflns_av_R_equivalents 0.0302
_diffrn_reflns_av_sigmaI/netI 0.0609
_diffrn_reflns_limit_h_max 7
_diffrn_reflns_limit_h_min -7
_diffrn_reflns_limit_k_max 10
_diffrn_reflns_limit_k_min -10
_diffrn_reflns_limit_l_max 17
_diffrn_reflns_limit_l_min -17
_diffrn_reflns_number 9422
_diffrn_reflns_theta_full 25.01
_diffrn_reflns_theta_max 25.01
_diffrn_reflns_theta_min 1.42
_exptl_absorpt_coefficient_mu 2.535
_exptl_absorpt_correction_T_max 0.7507
_exptl_absorpt_correction_T_min 0.5070
_exptl_absorpt_correction_type multi-scan
_exptl_absorpt_process_details sadabs
_exptl_crystal_colour colorless
_exptl_crystal_density_diffrn 1.480
_exptl_crystal_density_method 'not measured'
_exptl_crystal_description block
_exptl_crystal_F_000 368
_exptl_crystal_size_max 0.31
_exptl_crystal_size_mid 0.23
_exptl_crystal_size_min 0.12
_refine_diff_density_max 1.594
_refine_diff_density_min -0.535
_refine_diff_density_rms 0.151
_refine_ls_abs_structure_details 'Flack H D (1983), Acta Cryst. A39, 876-881'
_refine_ls_abs_structure_Flack 0.041(15)
_refine_ls_extinction_method none
_refine_ls_goodness_of_fit_ref 1.065
_refine_ls_hydrogen_treatment constr
_refine_ls_matrix_type full
_refine_ls_number_parameters 398
_refine_ls_number_reflns 4504
_refine_ls_number_restraints 3
_refine_ls_restrained_S_all 1.065
_refine_ls_R_factor_all 0.0577
_refine_ls_R_factor_gt 0.0518
_refine_ls_shift/su_max 0.000
_refine_ls_shift/su_mean 0.000
_refine_ls_structure_factor_coef Fsqd
_refine_ls_weighting_details 'calc w=1/[\s^2^(Fo^2^)+(0.1042P)^2^+0.0000P] where P=(Fo^2^+2Fc^2^)/3'
_refine_ls_weighting_scheme calc
_refine_ls_wR_factor_gt 0.1409
_refine_ls_wR_factor_ref 0.1463
_reflns_number_gt 4096
_reflns_number_total 4504
_reflns_threshold_expression >2sigma(I)
_cod_data_source_file c8qo00842f6.cif
_cod_data_source_block z_CCDC1
_cod_depositor_comments
;
The following automatic conversions were performed:

data item '_symmetry_cell_setting' value 'Triclinic' was changed to
'triclinic' in accordance with the
/home/saulius/struct/COD-crude-data/automatic-downloads/DataCite-retrospective/RSC/depositions/lib/dictionaries/cif_core.dic
dictionary named 'cif_core.dic' version 2.4.2 last updated on
2011-04-26.

Automatic conversion script
Id: cif_fix_values 6909 2019-04-08 15:41:33Z antanas 
;
_cod_original_sg_symbol_H-M P1
_cod_database_code 1554425

loop_
_symmetry_equiv_pos_as_xyz
'x, y, z'

loop_
_atom_site_label
_atom_site_type_symbol
_atom_site_fract_x
_atom_site_fract_y
_atom_site_fract_z
_atom_site_U_iso_or_equiv
_atom_site_adp_type
_atom_site_occupancy
_atom_site_symmetry_multiplicity
_atom_site_calc_flag
_atom_site_refinement_flags
Br2 Br 0.86797(8) 0.60035(7) 0.46495(5) 0.0381(2) Uani 1 1 d .
O3 O -0.1148(9) 0.7000(8) 0.8701(5) 0.0561(17) Uani 1 1 d .
O4 O 0.2241(9) 0.5992(6) 0.8523(3) 0.0352(12) Uani 1 1 d .
F2 F -0.1350(8) 1.1884(5) 0.8997(3) 0.0440(11) Uani 1 1 d .
C19 C 0.2710(12) 0.7549(9) 0.5971(5) 0.0307(16) Uani 1 1 d .
H19A H 0.1387 0.7751 0.5807 0.037 Uiso 1 1 calc R
C20 C 0.4418(12) 0.7052(8) 0.5303(5) 0.0290(15) Uani 1 1 d .
H20A H 0.4261 0.6936 0.4683 0.035 Uiso 1 1 calc R
C21 C 0.6358(13) 0.6734(9) 0.5585(5) 0.0292(18) Uani 1 1 d .
C22 C 0.6670(12) 0.6880(8) 0.6483(5) 0.0290(15) Uani 1 1 d .
H22A H 0.7992 0.6648 0.6648 0.035 Uiso 1 1 calc R
C23 C 0.4971(11) 0.7382(8) 0.7147(5) 0.0239(16) Uani 1 1 d .
H23A H 0.5154 0.7476 0.7766 0.029 Uiso 1 1 calc R
C24 C 0.3019(11) 0.7742(8) 0.6900(5) 0.0248(16) Uani 1 1 d .
C25 C 0.1124(10) 0.8266(8) 0.7622(4) 0.0254(14) Uani 1 1 d .
C26 C -0.0695(10) 0.9384(8) 0.7355(5) 0.0276(14) Uani 1 1 d .
H26A H -0.0649 0.9722 0.6705 0.033 Uiso 1 1 calc R
H26B H -0.2046 0.9255 0.7660 0.033 Uiso 1 1 calc R
C27 C 0.0635(10) 0.9997(8) 0.7923(5) 0.0263(14) Uani 1 1 d .
C29 C 0.3762(11) 1.1208(9) 0.7804(5) 0.0277(15) Uani 1 1 d .
H29A H 0.4196 1.0535 0.8286 0.033 Uiso 1 1 calc R
C30 C 0.4969(13) 1.2281(9) 0.7429(6) 0.0356(18) Uani 1 1 d .
H30A H 0.6186 1.2313 0.7661 0.043 Uiso 1 1 calc R
C31 C 0.4378(16) 1.3280(11) 0.6724(7) 0.041(2) Uani 1 1 d .
H31A H 0.5169 1.4007 0.6476 0.049 Uiso 1 1 calc R
C32 C 0.2504(15) 1.3189(11) 0.6369(7) 0.045(2) Uani 1 1 d .
H32A H 0.2080 1.3851 0.5882 0.054 Uiso 1 1 calc R
C33 C 0.1337(13) 1.2119(9) 0.6752(5) 0.0326(18) Uani 1 1 d .
H33A H 0.0126 1.2066 0.6520 0.039 Uiso 1 1 calc R
C34 C -0.0232(15) 1.0365(11) 0.8939(6) 0.035(2) Uani 1 1 d .
H34A H -0.1115 0.9638 0.9184 0.042 Uiso 1 1 calc R
H34B H 0.0886 1.0248 0.9312 0.042 Uiso 1 1 calc R
C35 C 0.0591(12) 0.7051(9) 0.8335(5) 0.0301(16) Uani 1 1 d .
C36 C 0.1781(16) 0.4694(9) 0.9136(5) 0.047(2) Uani 1 1 d .
H36A H 0.3044 0.3999 0.9231 0.070 Uiso 1 1 calc R
H36B H 0.0933 0.4135 0.8853 0.070 Uiso 1 1 calc R
H36C H 0.1064 0.5094 0.9727 0.070 Uiso 1 1 calc R
C38 C 0.1946(13) 1.1112(9) 0.7485(5) 0.0294(18) Uani 1 1 d .
Br1 Br -0.26891(9) 1.09606(7) 0.49926(5) 0.0412(2) Uani 1 1 d .
F1 F 0.7554(7) 0.6752(7) 0.1124(4) 0.0567(14) Uani 1 1 d .
O1 O 0.4673(10) 0.9784(7) 0.0039(3) 0.0462(14) Uani 1 1 d .
O2 O 0.4625(9) 1.0662(6) 0.1469(3) 0.0292(11) Uani 1 1 d .
C1 C -0.0541(11) 0.9512(9) 0.2278(5) 0.0316(16) Uani 1 1 d .
H1A H -0.1130 0.9416 0.1743 0.038 Uiso 1 1 calc R
C2 C -0.1778(12) 1.0078(9) 0.3087(5) 0.0333(16) Uani 1 1 d .
H2A H -0.3194 1.0377 0.3089 0.040 Uiso 1 1 calc R
C3 C -0.0970(12) 1.0207(9) 0.3874(5) 0.0289(17) Uani 1 1 d .
C4 C 0.1185(11) 0.9765(9) 0.3895(5) 0.0274(15) Uani 1 1 d .
H4A H 0.1753 0.9849 0.4436 0.033 Uiso 1 1 calc R
C5 C 0.2398(12) 0.9208(9) 0.3081(6) 0.0318(18) Uani 1 1 d .
H5A H 0.3814 0.8904 0.3081 0.038 Uiso 1 1 calc R
C6 C 0.1590(11) 0.9080(8) 0.2258(5) 0.0214(14) Uani 1 1 d .
C7 C 0.2956(10) 0.8549(8) 0.1354(4) 0.0254(14) Uani 1 1 d .
C8 C 0.2203(11) 0.7546(8) 0.0719(5) 0.0294(15) Uani 1 1 d .
H8A H 0.0861 0.7280 0.0914 0.035 Uiso 1 1 calc R
H8B H 0.2532 0.7713 0.0050 0.035 Uiso 1 1 calc R
C9 C 0.3914(11) 0.6793(8) 0.1236(5) 0.0275(15) Uani 1 1 d .
C10 C 0.3599(12) 0.5690(9) 0.2062(5) 0.0246(16) Uani 1 1 d .
C11 C 0.1908(12) 0.4894(9) 0.2137(5) 0.0277(16) Uani 1 1 d .
H11A H 0.0954 0.5100 0.1717 0.033 Uiso 1 1 calc R
C12 C 0.1740(14) 0.3795(10) 0.2864(7) 0.036(2) Uani 1 1 d .
H12A H 0.0643 0.3270 0.2929 0.043 Uiso 1 1 calc R
C13 C 0.3116(15) 0.3471(10) 0.3473(5) 0.041(2) Uani 1 1 d .
H13A H 0.2979 0.2716 0.3942 0.049 Uiso 1 1 calc R
C14 C 0.4724(13) 0.4257(9) 0.3402(5) 0.0366(17) Uani 1 1 d .
H14A H 0.5661 0.4049 0.3830 0.044 Uiso 1 1 calc R
C15 C 0.4946(13) 0.5363(9) 0.2690(5) 0.0334(17) Uani 1 1 d .
H15A H 0.6041 0.5888 0.2645 0.040 Uiso 1 1 calc R
C16 C 0.5995(12) 0.6396(10) 0.0639(6) 0.0303(18) Uani 1 1 d .
H16A H 0.6302 0.5290 0.0492 0.036 Uiso 1 1 calc R
H16B H 0.5971 0.6992 0.0056 0.036 Uiso 1 1 calc R
C17 C 0.4136(11) 0.9713(8) 0.0867(5) 0.0293(15) Uani 1 1 d .
C18 C 0.5677(14) 1.1884(9) 0.1046(6) 0.0402(19) Uani 1 1 d .
H18A H 0.5952 1.2503 0.1528 0.060 Uiso 1 1 calc R
H18B H 0.4819 1.2542 0.0648 0.060 Uiso 1 1 calc R
H18C H 0.6952 1.1414 0.0681 0.060 Uiso 1 1 calc R

loop_
_atom_site_aniso_label
_atom_site_aniso_U_11
_atom_site_aniso_U_22
_atom_site_aniso_U_33
_atom_site_aniso_U_23
_atom_site_aniso_U_13
_atom_site_aniso_U_12
Br2 0.0246(4) 0.0490(5) 0.0378(4) -0.0097(3) 0.0073(3) -0.0067(3)
O3 0.032(4) 0.058(4) 0.072(4) 0.012(3) 0.016(3) -0.013(3)
O4 0.038(3) 0.035(3) 0.031(3) 0.008(2) 0.000(2) -0.009(2)
F2 0.045(3) 0.042(3) 0.040(2) -0.0108(19) 0.006(2) -0.001(2)
C19 0.028(4) 0.037(4) 0.027(3) 0.000(3) -0.004(3) -0.008(3)
C20 0.031(4) 0.032(4) 0.023(3) -0.001(3) -0.004(3) -0.005(3)
C21 0.032(5) 0.023(4) 0.030(4) -0.001(3) 0.008(3) -0.009(3)
C22 0.018(4) 0.030(4) 0.039(4) -0.002(3) -0.002(3) -0.008(3)
C23 0.020(4) 0.023(4) 0.030(4) -0.003(3) -0.002(3) -0.006(3)
C24 0.023(4) 0.023(3) 0.028(4) -0.005(3) 0.000(3) -0.005(3)
C25 0.019(4) 0.032(4) 0.026(3) -0.003(3) -0.002(3) -0.007(3)
C26 0.017(4) 0.035(4) 0.031(3) -0.004(3) -0.005(3) -0.004(3)
C27 0.012(3) 0.026(3) 0.038(4) 0.005(3) 0.000(3) 0.000(3)
C29 0.022(4) 0.031(4) 0.031(3) -0.002(3) -0.003(3) -0.010(3)
C30 0.021(4) 0.032(4) 0.052(5) -0.011(3) 0.002(4) -0.007(3)
C31 0.045(6) 0.039(5) 0.040(5) -0.003(4) 0.008(4) -0.019(4)
C32 0.047(6) 0.037(5) 0.050(5) 0.013(4) -0.005(4) -0.008(4)
C33 0.036(5) 0.034(4) 0.031(4) 0.001(3) -0.009(3) -0.010(3)
C34 0.035(5) 0.039(5) 0.031(4) 0.000(3) 0.004(4) -0.014(4)
C35 0.029(5) 0.033(4) 0.030(3) -0.008(3) 0.004(3) -0.013(3)
C36 0.076(7) 0.028(4) 0.034(4) 0.003(3) 0.002(4) -0.011(4)
C38 0.029(4) 0.028(4) 0.031(4) -0.002(3) 0.006(3) -0.010(3)
Br1 0.0378(5) 0.0499(5) 0.0287(4) -0.0005(3) 0.0031(3) 0.0030(4)
F1 0.011(2) 0.103(5) 0.058(3) 0.002(3) -0.005(2) -0.017(2)
O1 0.063(4) 0.059(4) 0.025(3) 0.004(2) -0.005(2) -0.034(3)
O2 0.034(3) 0.032(3) 0.026(2) -0.001(2) -0.001(2) -0.018(2)
C1 0.022(4) 0.038(4) 0.034(4) 0.002(3) -0.007(3) -0.002(3)
C2 0.019(4) 0.040(4) 0.040(4) 0.000(3) -0.005(3) -0.002(3)
C3 0.024(4) 0.029(4) 0.031(4) 0.005(3) -0.002(3) -0.001(3)
C4 0.019(4) 0.043(4) 0.022(3) 0.007(3) -0.007(3) -0.010(3)
C5 0.025(4) 0.029(4) 0.039(4) 0.005(3) 0.000(3) -0.003(3)
C6 0.016(4) 0.019(3) 0.028(3) -0.001(3) -0.005(3) 0.000(3)
C7 0.019(4) 0.033(4) 0.024(3) 0.003(3) 0.001(3) -0.008(3)
C8 0.028(4) 0.033(4) 0.029(3) -0.003(3) -0.003(3) -0.011(3)
C9 0.025(4) 0.031(4) 0.026(3) -0.001(3) 0.005(3) -0.010(3)
C10 0.018(4) 0.022(4) 0.033(4) -0.001(3) 0.001(3) -0.004(3)
C11 0.017(4) 0.034(4) 0.033(4) -0.006(3) -0.003(3) -0.006(3)
C12 0.020(5) 0.034(5) 0.049(5) -0.002(4) 0.013(4) -0.007(4)
C13 0.062(6) 0.028(4) 0.032(4) 0.001(3) -0.003(4) -0.012(4)
C14 0.043(5) 0.031(4) 0.036(4) -0.001(3) -0.011(3) -0.005(3)
C15 0.031(4) 0.032(4) 0.040(4) -0.002(3) -0.011(3) -0.009(3)
C16 0.019(4) 0.038(5) 0.035(4) -0.006(3) 0.001(3) -0.009(3)
C17 0.023(4) 0.031(4) 0.035(4) 0.007(3) -0.007(3) -0.006(3)
C18 0.039(5) 0.031(4) 0.050(5) 0.004(3) 0.001(4) -0.012(3)

loop_
_atom_type_symbol
_atom_type_description
_atom_type_scat_dispersion_real
_atom_type_scat_dispersion_imag
_atom_type_scat_source
C C 0.0033 0.0016 'International Tables Vol C Tables 4.2.6.8 and 6.1.1.4'
H H 0.0000 0.0000 'International Tables Vol C Tables 4.2.6.8 and 6.1.1.4'
Br Br -0.2901 2.4595 'International Tables Vol C Tables 4.2.6.8 and 6.1.1.4'
F F 0.0171 0.0103 'International Tables Vol C Tables 4.2.6.8 and 6.1.1.4'
O O 0.0106 0.0060 'International Tables Vol C Tables 4.2.6.8 and 6.1.1.4'

loop_
_geom_angle_atom_site_label_1
_geom_angle_atom_site_label_2
_geom_angle_atom_site_label_3
_geom_angle
C35 O4 C36 115.1(6)
C20 C19 C24 118.9(7)
C20 C19 H19A 120.5
C24 C19 H19A 120.5
C21 C20 C19 118.5(7)
C21 C20 H20A 120.8
C19 C20 H20A 120.8
C22 C21 C20 123.0(7)
C22 C21 Br2 119.5(6)
C20 C21 Br2 117.4(6)
C21 C22 C23 118.5(8)
C21 C22 H22A 120.7
C23 C22 H22A 120.7
C24 C23 C22 120.7(7)
C24 C23 H23A 119.7
C22 C23 H23A 119.7
C23 C24 C19 120.3(7)
C23 C24 C25 121.6(6)
C19 C24 C25 118.0(7)
C26 C25 C35 114.0(6)
C26 C25 C24 120.5(6)
C35 C25 C24 116.0(6)
C26 C25 C27 58.4(5)
C35 C25 C27 118.1(6)
C24 C25 C27 117.7(5)
C27 C26 C25 62.8(4)
C27 C26 H26A 117.5
C25 C26 H26A 117.5
C27 C26 H26B 117.5
C25 C26 H26B 117.5
H26A C26 H26B 114.6
C26 C27 C38 119.4(6)
C26 C27 C34 117.1(6)
C38 C27 C34 112.9(6)
C26 C27 C25 58.8(4)
C38 C27 C25 120.2(6)
C34 C27 C25 118.3(6)
C38 C29 C30 122.1(7)
C38 C29 H29A 119.0
C30 C29 H29A 119.0
C31 C30 C29 120.4(8)
C31 C30 H30A 119.8
C29 C30 H30A 119.8
C30 C31 C32 118.6(8)
C30 C31 H31A 120.7
C32 C31 H31A 120.7
C33 C32 C31 119.9(8)
C33 C32 H32A 120.0
C31 C32 H32A 120.0
C32 C33 C38 120.9(8)
C32 C33 H33A 119.5
C38 C33 H33A 119.5
F2 C34 C27 109.4(7)
F2 C34 H34A 109.8
C27 C34 H34A 109.8
F2 C34 H34B 109.8
C27 C34 H34B 109.8
H34A C34 H34B 108.2
O3 C35 O4 122.6(7)
O3 C35 C25 124.2(8)
O4 C35 C25 113.1(6)
O4 C36 H36A 109.5
O4 C36 H36B 109.5
H36A C36 H36B 109.5
O4 C36 H36C 109.5
H36A C36 H36C 109.5
H36B C36 H36C 109.5
C29 C38 C33 118.1(7)
C29 C38 C27 121.2(7)
C33 C38 C27 120.8(7)
C17 O2 C18 115.5(6)
C2 C1 C6 120.2(7)
C2 C1 H1A 119.9
C6 C1 H1A 119.9
C3 C2 C1 121.1(7)
C3 C2 H2A 119.4
C1 C2 H2A 119.4
C2 C3 C4 120.9(7)
C2 C3 Br1 120.9(6)
C4 C3 Br1 118.2(6)
C5 C4 C3 117.3(7)
C5 C4 H4A 121.4
C3 C4 H4A 121.4
C4 C5 C6 122.6(7)
C4 C5 H5A 118.7
C6 C5 H5A 118.7
C5 C6 C1 117.9(7)
C5 C6 C7 121.9(6)
C1 C6 C7 120.1(6)
C17 C7 C8 114.9(6)
C17 C7 C6 116.0(6)
C8 C7 C6 118.3(6)
C17 C7 C9 117.9(6)
C8 C7 C9 58.4(5)
C6 C7 C9 118.9(5)
C9 C8 C7 62.3(5)
C9 C8 H8A 117.5
C7 C8 H8A 117.5
C9 C8 H8B 117.5
C7 C8 H8B 117.5
H8A C8 H8B 114.6
C8 C9 C16 114.7(6)
C8 C9 C10 122.2(6)
C16 C9 C10 114.6(7)
C8 C9 C7 59.2(5)
C16 C9 C7 116.7(6)
C10 C9 C7 118.4(6)
C15 C10 C11 119.4(7)
C15 C10 C9 121.9(7)
C11 C10 C9 118.6(7)
C12 C11 C10 117.6(7)
C12 C11 H11A 121.2
C10 C11 H11A 121.2
C13 C12 C11 122.1(8)
C13 C12 H12A 119.0
C11 C12 H12A 119.0
C12 C13 C14 120.0(7)
C12 C13 H13A 120.0
C14 C13 H13A 120.0
C13 C14 C15 119.8(8)
C13 C14 H14A 120.1
C15 C14 H14A 120.1
C10 C15 C14 121.2(8)
C10 C15 H15A 119.4
C14 C15 H15A 119.4
F1 C16 C9 110.1(6)
F1 C16 H16A 109.6
C9 C16 H16A 109.6
F1 C16 H16B 109.6
C9 C16 H16B 109.6
H16A C16 H16B 108.2
O1 C17 O2 122.4(6)
O1 C17 C7 125.3(7)
O2 C17 C7 112.2(6)
O2 C18 H18A 109.5
O2 C18 H18B 109.5
H18A C18 H18B 109.5
O2 C18 H18C 109.5
H18A C18 H18C 109.5
H18B C18 H18C 109.5

loop_
_geom_bond_atom_site_label_1
_geom_bond_atom_site_label_2
_geom_bond_distance
Br2 C21 1.926(7)
O3 C35 1.213(9)
O4 C35 1.342(10)
O4 C36 1.457(9)
F2 C34 1.383(11)
C19 C20 1.393(10)
C19 C24 1.410(10)
C19 H19A 0.9300
C20 C21 1.388(12)
C20 H20A 0.9300
C21 C22 1.359(11)
C22 C23 1.387(10)
C22 H22A 0.9300
C23 C24 1.375(11)
C23 H23A 0.9300
C24 C25 1.526(10)
C25 C26 1.486(10)
C25 C35 1.500(10)
C25 C27 1.546(10)
C26 C27 1.480(10)
C26 H26A 0.9700
C26 H26B 0.9700
C27 C38 1.494(9)
C27 C34 1.521(11)
C29 C38 1.379(11)
C29 C30 1.394(10)
C29 H29A 0.9300
C30 C31 1.360(13)
C30 H30A 0.9300
C31 C32 1.439(15)
C31 H31A 0.9300
C32 C33 1.377(12)
C32 H32A 0.9300
C33 C38 1.399(11)
C33 H33A 0.9300
C34 H34A 0.9700
C34 H34B 0.9700
C36 H36A 0.9600
C36 H36B 0.9600
C36 H36C 0.9600
Br1 C3 1.902(8)
F1 C16 1.427(9)
O1 C17 1.200(8)
O2 C17 1.343(9)
O2 C18 1.453(9)
C1 C2 1.379(10)
C1 C6 1.395(10)
C1 H1A 0.9300
C2 C3 1.347(11)
C2 H2A 0.9300
C3 C4 1.419(11)
C4 C5 1.375(11)
C4 H4A 0.9300
C5 C6 1.395(11)
C5 H5A 0.9300
C6 C7 1.514(9)
C7 C17 1.496(9)
C7 C8 1.497(10)
C7 C9 1.543(10)
C8 C9 1.484(10)
C8 H8A 0.9700
C8 H8B 0.9700
C9 C16 1.510(11)
C9 C10 1.515(10)
C10 C15 1.352(11)
C10 C11 1.428(11)
C11 C12 1.395(12)
C11 H11A 0.9300
C12 C13 1.346(13)
C12 H12A 0.9300
C13 C14 1.374(12)
C13 H13A 0.9300
C14 C15 1.389(11)
C14 H14A 0.9300
C15 H15A 0.9300
C16 H16A 0.9700
C16 H16B 0.9700
C18 H18A 0.9600
C18 H18B 0.9600
C18 H18C 0.9600

loop_
_geom_torsion_atom_site_label_1
_geom_torsion_atom_site_label_2
_geom_torsion_atom_site_label_3
_geom_torsion_atom_site_label_4
_geom_torsion
C24 C19 C20 C21 1.3(10)
C19 C20 C21 C22 0.2(11)
C19 C20 C21 Br2 178.6(5)
C20 C21 C22 C23 -0.5(11)
Br2 C21 C22 C23 -178.9(5)
C21 C22 C23 C24 -0.8(10)
C22 C23 C24 C19 2.4(11)
C22 C23 C24 C25 178.8(6)
C20 C19 C24 C23 -2.6(10)
C20 C19 C24 C25 -179.2(6)
C23 C24 C25 C26 148.1(7)
C19 C24 C25 C26 -35.4(9)
C23 C24 C25 C35 -67.6(9)
C19 C24 C25 C35 108.9(8)
C23 C24 C25 C27 80.3(9)
C19 C24 C25 C27 -103.2(8)
C35 C25 C26 C27 109.3(6)
C24 C25 C26 C27 -105.7(7)
C25 C26 C27 C38 109.5(7)
C25 C26 C27 C34 -108.3(7)
C35 C25 C27 C26 -102.3(7)
C24 C25 C27 C26 110.5(7)
C26 C25 C27 C38 -108.1(7)
C35 C25 C27 C38 149.6(7)
C24 C25 C27 C38 2.3(10)
C26 C25 C27 C34 106.1(7)
C35 C25 C27 C34 3.8(10)
C24 C25 C27 C34 -143.4(7)
C38 C29 C30 C31 0.0(12)
C29 C30 C31 C32 -0.8(13)
C30 C31 C32 C33 0.9(14)
C31 C32 C33 C38 0.0(14)
C26 C27 C34 F2 -87.5(8)
C38 C27 C34 F2 57.0(9)
C25 C27 C34 F2 -154.8(6)
C36 O4 C35 O3 5.2(11)
C36 O4 C35 C25 -173.8(6)
C26 C25 C35 O3 -3.0(10)
C24 C25 C35 O3 -149.6(8)
C27 C25 C35 O3 62.6(10)
C26 C25 C35 O4 176.0(6)
C24 C25 C35 O4 29.4(9)
C27 C25 C35 O4 -118.4(7)
C30 C29 C38 C33 0.9(11)
C30 C29 C38 C27 -177.6(7)
C32 C33 C38 C29 -0.9(12)
C32 C33 C38 C27 177.6(8)
C26 C27 C38 C29 -152.3(7)
C34 C27 C38 C29 64.0(10)
C25 C27 C38 C29 -83.5(9)
C26 C27 C38 C33 29.3(10)
C34 C27 C38 C33 -114.4(8)
C25 C27 C38 C33 98.1(9)
C6 C1 C2 C3 -1.0(11)
C1 C2 C3 C4 0.2(11)
C1 C2 C3 Br1 -179.1(5)
C2 C3 C4 C5 0.1(11)
Br1 C3 C4 C5 179.3(5)
C3 C4 C5 C6 0.5(11)
C4 C5 C6 C1 -1.3(10)
C4 C5 C6 C7 176.6(6)
C2 C1 C6 C5 1.5(10)
C2 C1 C6 C7 -176.4(6)
C5 C6 C7 C17 -73.8(8)
C1 C6 C7 C17 104.0(7)
C5 C6 C7 C8 143.6(7)
C1 C6 C7 C8 -38.6(9)
C5 C6 C7 C9 76.0(8)
C1 C6 C7 C9 -106.2(8)
C17 C7 C8 C9 108.7(6)
C6 C7 C8 C9 -108.3(6)
C7 C8 C9 C16 -107.6(6)
C7 C8 C9 C10 106.2(7)
C17 C7 C9 C8 -103.5(7)
C6 C7 C9 C8 107.3(7)
C17 C7 C9 C16 0.6(10)
C8 C7 C9 C16 104.1(7)
C6 C7 C9 C16 -148.6(7)
C17 C7 C9 C10 143.9(7)
C8 C7 C9 C10 -112.5(7)
C6 C7 C9 C10 -5.3(10)
C8 C9 C10 C15 -160.6(7)
C16 C9 C10 C15 53.2(10)
C7 C9 C10 C15 -90.9(9)
C8 C9 C10 C11 23.9(10)
C16 C9 C10 C11 -122.3(8)
C7 C9 C10 C11 93.6(8)
C15 C10 C11 C12 -0.4(11)
C9 C10 C11 C12 175.2(7)
C10 C11 C12 C13 -0.6(12)
C11 C12 C13 C14 1.4(13)
C12 C13 C14 C15 -1.2(13)
C11 C10 C15 C14 0.6(12)
C9 C10 C15 C14 -174.9(7)
C13 C14 C15 C10 0.2(13)
C8 C9 C16 F1 139.0(7)
C10 C9 C16 F1 -72.2(8)
C7 C9 C16 F1 72.5(9)
C18 O2 C17 O1 5.8(11)
C18 O2 C17 C7 -176.8(6)
C8 C7 C17 O1 -7.7(11)
C6 C7 C17 O1 -151.7(7)
C9 C7 C17 O1 58.2(10)
C8 C7 C17 O2 174.9(6)
C6 C7 C17 O2 31.0(9)
C9 C7 C17 O2 -119.1(7)
